data_7247082
loop_
_publ_author_name
'Liu, Xiaoting'
'Cui, Jingliang'
'Zeng, Qun'
'Fang, Liwen'
'Liang, Peng-Yu'
'Zhou, Pan-Pan'
'Parkin, Sean'
'Li, Tonglei'
'Ruan, Shigang'
'Long, Sihui'

_publ_section_title
;
 Solvatomorphism and first-time observation of acid--acid catemer in
 4-phenylamino-benzoic acids
;
_journal_issue 30
_journal_name_full 'RSC Advances'
_journal_page_first 21021
_journal_page_last 21035
_journal_paper_doi 10.1039/D3RA04102F
_journal_volume 13
_journal_year 2023
_chemical_formula_moiety 'C15 H15 N O2'
_chemical_formula_sum 'C15 H15 N O2'
_chemical_formula_weight 241.28
_space_group_crystal_system monoclinic
_space_group_IT_number 14
_space_group_name_Hall '-P 2yn'
_space_group_name_H-M_alt 'P 1 21/n 1'
_atom_sites_solution_hydrogens mixed
_atom_sites_solution_primary dual
_audit_creation_date 2022-06-01
_audit_creation_method
;
Olex2 1.5
(compiled 2022.04.07 svn.rca3783a0 for OlexSys, GUI svn.r6498)
;
_audit_update_record
;
2023-05-02 deposited with the CCDC.	2023-06-30 downloaded from the CCDC.
;
_cell_angle_alpha 90
_cell_angle_beta 112.042(12)
_cell_angle_gamma 90
_cell_formula_units_Z 4
_cell_length_a 14.6295(14)
_cell_length_b 6.0707(6)
_cell_length_c 15.0512(17)
_cell_measurement_reflns_used 2684
_cell_measurement_temperature 303.88(10)
_cell_measurement_theta_max 73.0040
_cell_measurement_theta_min 3.5900
_cell_volume 1239.0(2)
_computing_cell_refinement 'CrysAlisPro 1.171.41.122a (Rigaku OD, 2021)'
_computing_data_collection 'CrysAlisPro 1.171.41.122a (Rigaku OD, 2021)'
_computing_data_reduction 'CrysAlisPro 1.171.41.122a (Rigaku OD, 2021)'
_computing_molecular_graphics 'Olex2 1.5 (Dolomanov et al., 2009)'
_computing_publication_material 'Olex2 1.5 (Dolomanov et al., 2009)'
_computing_structure_refinement 'SHELXL 2019/2 (Sheldrick, 2015)'
_computing_structure_solution 'SHELXT  (Sheldrick, 2015)'
_diffrn_ambient_environment air
_diffrn_ambient_temperature 303.88(10)
_diffrn_detector 'Hybrid Pixel Array Detector'
_diffrn_detector_area_resol_mean 10.0000
_diffrn_detector_type HyPix
_diffrn_measured_fraction_theta_full 0.981
_diffrn_measured_fraction_theta_max 0.928
_diffrn_measurement_details
;
List of Runs (angles in degrees, time in seconds):

  # Type    Start    End  Width  t~exp~   \w     \q     \k     \f   Frames
#--------------------------------------------------------------------------
  1  \w     40.00  65.50   1.50    0.50    --   46.57  37.00  60.00   17
  2  \w     88.00 119.50   1.50    0.50    --   46.57  37.00  60.00   21
  3  \w    118.00 172.00   1.50    2.00    --  104.25  89.00 -19.00   36
  4  \w     38.00  86.00   1.50    2.00    --  104.25 -94.00  60.00   32
  5  \w     36.00  61.50   1.50    2.00    --  104.25 -61.00   0.00   17
  6  \w     60.00  99.00   1.50    2.00    --  104.25 -89.00-135.00   26
  7  \w     36.00  64.50   1.50    2.00    --  104.25 -61.00-150.00   19
  8  \w      7.00  43.00   1.50    0.50    --   46.57 -89.00-135.00   24
  9  \w   -111.00 -84.00   1.50    0.50    --  -46.57-125.00  90.00   18
 10  \w   -115.00 -79.00   1.50    0.50    --  -46.57-125.00   0.00   24
 11  \w   -175.00-115.00   1.50    2.00    -- -102.00 -89.00-135.00   40
 12  \w   -115.00 -88.00   1.50    2.00    -- -102.00 -61.00 -90.00   18
 13  \w   -175.00-118.00   1.50    2.00    -- -102.00 -61.00 -90.00   38
 14  \w   -175.00-140.50   1.50    2.00    -- -102.00 -30.00-120.00   23
 15  \w   -119.00 -89.00   1.50    2.00    -- -102.00 -30.00-120.00   20
 16  \w    -74.00  26.50   1.50    0.50    --  -46.57  89.00 -19.00   67
 17  \w    -98.00 -59.00   1.50    2.00    -- -102.00  89.00 -19.00   26
 18  \w    -68.00 -35.00   1.50    2.00    -- -102.00  61.00 -30.00   22
 19  \w    -60.00 -30.00   1.50    2.00    -- -102.00  61.00 -60.00   20
 20  \w    -68.00 -42.50   1.50    2.00    -- -102.00  61.00-180.00   17
 21  \w    -69.00 -42.00   1.50    2.00    -- -102.00  61.00   0.00   18
 22  \w    -60.00 -30.00   1.50    2.00    -- -102.00  61.00 120.00   20
 23  \w    -58.00 -31.00   1.50    2.00    -- -102.00  61.00 150.00   18
 24  \w    -25.00  29.00   1.50    0.50    --  -46.57  19.00  90.00   36
;
_diffrn_measurement_device 'four-circle diffractometer'
_diffrn_measurement_device_type 'XtaLAB Synergy R, DW system, HyPix'
_diffrn_measurement_method '\w scans'
_diffrn_orient_matrix_type 'CrysAlisPro convention (1999,Acta A55,543-557)'
_diffrn_orient_matrix_UB_11 -0.0195492000
_diffrn_orient_matrix_UB_12 -0.0391014000
_diffrn_orient_matrix_UB_13 -0.1067858000
_diffrn_orient_matrix_UB_21 -0.0535357000
_diffrn_orient_matrix_UB_22 0.2231066000
_diffrn_orient_matrix_UB_23 -0.0251954000
_diffrn_orient_matrix_UB_31 0.0982542000
_diffrn_orient_matrix_UB_32 0.1142420000
_diffrn_orient_matrix_UB_33 0.0129406000
_diffrn_radiation_monochromator mirror
_diffrn_radiation_probe x-ray
_diffrn_radiation_type 'Cu K\a'
_diffrn_radiation_wavelength 1.54184
_diffrn_reflns_av_R_equivalents 0.0425
_diffrn_reflns_av_unetI/netI 0.0487
_diffrn_reflns_Laue_measured_fraction_full 0.981
_diffrn_reflns_Laue_measured_fraction_max 0.928
_diffrn_reflns_limit_h_max 18
_diffrn_reflns_limit_h_min -17
_diffrn_reflns_limit_k_max 7
_diffrn_reflns_limit_k_min -5
_diffrn_reflns_limit_l_max 18
_diffrn_reflns_limit_l_min -18
_diffrn_reflns_number 7285
_diffrn_reflns_point_group_measured_fraction_full 0.981
_diffrn_reflns_point_group_measured_fraction_max 0.928
_diffrn_reflns_theta_full 67.684
_diffrn_reflns_theta_max 76.003
_diffrn_reflns_theta_min 3.593
_diffrn_source 'Rotating-anode X-ray tube'
_diffrn_source_type 'Rigaku (Cu) X-ray Source'
_exptl_absorpt_coefficient_mu 0.691
_exptl_absorpt_correction_T_max 1.00000
_exptl_absorpt_correction_T_min 0.22335
_exptl_absorpt_correction_type multi-scan
_exptl_absorpt_process_details
;
CrysAlisPro 1.171.41.122a (Rigaku Oxford Diffraction, 2021)
Empirical absorption correction using spherical harmonics,
implemented in SCALE3 ABSPACK scaling algorithm.
;
_exptl_crystal_colour 'clear light colourless'
_exptl_crystal_colour_lustre clear
_exptl_crystal_colour_modifier light
_exptl_crystal_colour_primary colourless
_exptl_crystal_density_diffrn 1.293
_exptl_crystal_description block
_exptl_crystal_F_000 512
_exptl_crystal_size_max 0.18
_exptl_crystal_size_mid 0.15
_exptl_crystal_size_min 0.13
_refine_diff_density_max 0.228
_refine_diff_density_min -0.153
_refine_diff_density_rms 0.037
_refine_ls_extinction_coef 0.0030(7)
_refine_ls_extinction_expression Fc^*^=kFc[1+0.001xFc^2^\l^3^/sin(2\q)]^-1/4^
_refine_ls_extinction_method 'SHELXL-2019/2 (Sheldrick 2019)'
_refine_ls_goodness_of_fit_ref 1.087
_refine_ls_hydrogen_treatment mixed
_refine_ls_matrix_type full
_refine_ls_number_parameters 170
_refine_ls_number_reflns 2409
_refine_ls_number_restraints 1
_refine_ls_restrained_S_all 1.088
_refine_ls_R_factor_all 0.0733
_refine_ls_R_factor_gt 0.0552
_refine_ls_shift/su_max 0.000
_refine_ls_shift/su_mean 0.000
_refine_ls_structure_factor_coef Fsqd
_refine_ls_weighting_details 'w=1/[\s^2^(Fo^2^)+(0.0818P)^2^+0.1033P] where P=(Fo^2^+2Fc^2^)/3'
_refine_ls_weighting_scheme calc
_refine_ls_wR_factor_gt 0.1519
_refine_ls_wR_factor_ref 0.1638
_reflns_Friedel_coverage 0.000
_reflns_number_gt 1766
_reflns_number_total 2409
_reflns_threshold_expression 'I > 2\s(I)'
_cod_data_source_file d3ra04102f2.cif
_cod_data_source_block 6-II
_cod_database_code 7247082
_shelx_shelxl_version_number 2019/2
_shelx_space_group_comment
;
The symmetry employed for this shelxl refinement is uniquely defined
by the following loop, which should always be used as a source of
symmetry information in preference to the above space-group names.
They are only intended as comments.
;
_shelx_estimated_absorpt_t_max 0.916
_shelx_estimated_absorpt_t_min 0.886
_olex2_refinement_description
;
1. Fixed Uiso
 At 1.2 times of:
  All C(H) groups, All N(H) groups
 At 1.5 times of:
  All C(H,H,H) groups
2. Restrained distances
 O1-H1
 0.86 with sigma of 0.01
3.a Aromatic/amide H refined with riding coordinates:
 N1(H1A), C2(H2), C3(H3), C5(H5), C6(H6), C9(H9), C12(H12), C13(H13)
3.b Idealised Me refined as rotating group:
 C14(H14A,H14B,H14C), C15(H15A,H15B,H15C)
;
_olex2_submission_special_instructions 'No special instructions were received'
_oxdiff_exptl_absorpt_empirical_details
;
Empirical correction (ABSPACK) includes:
- Absorption correction using spherical harmonics
- Frame scaling
;
_oxdiff_exptl_absorpt_empirical_full_max 3.453
_oxdiff_exptl_absorpt_empirical_full_min 0.353

loop_
_space_group_symop_operation_xyz
'x, y, z'
'-x+1/2, y+1/2, -z+1/2'
'-x, -y, -z'
'x-1/2, -y-1/2, z-1/2'

loop_
_atom_site_label
_atom_site_type_symbol
_atom_site_fract_x
_atom_site_fract_y
_atom_site_fract_z
_atom_site_U_iso_or_equiv
_atom_site_adp_type
_atom_site_occupancy
_atom_site_site_symmetry_order
_atom_site_calc_flag
_atom_site_refinement_flags_posn
_atom_site_refinement_flags_adp
_atom_site_refinement_flags_occupancy
_atom_site_disorder_assembly
_atom_site_disorder_group
O1 O 0.05734(10) 0.2538(3) 0.56185(12) 0.0789(5) Uani 1 1 d D . . . .
H1 H -0.0017(12) 0.309(5) 0.532(2) 0.124(12) Uiso 1 1 d D . . . .
O2 O 0.11626(11) 0.5653(3) 0.52667(12) 0.0800(5) Uani 1 1 d . . . . .
N1 N 0.51609(12) 0.0759(3) 0.77173(15) 0.0747(6) Uani 1 1 d . . . . .
H1A H 0.523844 -0.064337 0.778691 0.090 Uiso 1 1 calc R U . . .
C1 C 0.22944(14) 0.2932(4) 0.61360(14) 0.0595(5) Uani 1 1 d . . . . .
C2 C 0.24711(14) 0.0835(4) 0.65466(15) 0.0645(6) Uani 1 1 d . . . . .
H2 H 0.194286 -0.009624 0.647262 0.077 Uiso 1 1 calc R U . . .
C3 C 0.34155(15) 0.0131(4) 0.70584(16) 0.0647(5) Uani 1 1 d . . . . .
H3 H 0.351816 -0.127460 0.732318 0.078 Uiso 1 1 calc R U . . .
C4 C 0.42245(14) 0.1496(4) 0.71870(15) 0.0613(5) Uani 1 1 d . . . . .
C5 C 0.40444(14) 0.3564(4) 0.67409(16) 0.0676(6) Uani 1 1 d . . . . .
H5 H 0.457112 0.448051 0.679193 0.081 Uiso 1 1 calc R U . . .
C6 C 0.31022(14) 0.4245(4) 0.62318(15) 0.0636(5) Uani 1 1 d . . . . .
H6 H 0.299941 0.562435 0.594184 0.076 Uiso 1 1 calc R U . . .
C7 C 0.12973(14) 0.3789(4) 0.56376(15) 0.0637(6) Uani 1 1 d . . . . .
C8 C 0.60084(14) 0.2075(4) 0.81594(15) 0.0614(5) Uani 1 1 d . . . . .
C9 C 0.69204(15) 0.1316(4) 0.82104(15) 0.0615(5) Uani 1 1 d . . . . .
H9 H 0.695726 -0.002348 0.792613 0.074 Uiso 1 1 calc R U . . .
C10 C 0.77766(14) 0.2495(4) 0.86720(14) 0.0589(5) Uani 1 1 d . . . . .
C11 C 0.77226(15) 0.4539(4) 0.90763(15) 0.0619(5) Uani 1 1 d . . . . .
C12 C 0.68033(15) 0.5282(4) 0.90164(15) 0.0662(6) Uani 1 1 d . . . . .
H12 H 0.675943 0.663715 0.928562 0.079 Uiso 1 1 calc R U . . .
C13 C 0.59606(15) 0.4091(4) 0.85757(16) 0.0661(6) Uani 1 1 d . . . . .
H13 H 0.535762 0.462828 0.855481 0.079 Uiso 1 1 calc R U . . .
C14 C 0.87539(15) 0.1577(4) 0.87257(18) 0.0767(7) Uani 1 1 d . . . . .
H14A H 0.909846 0.267104 0.851116 0.115 Uiso 1 1 calc R U . . .
H14B H 0.864363 0.029751 0.832415 0.115 Uiso 1 1 calc R U . . .
H14C H 0.914161 0.117863 0.937601 0.115 Uiso 1 1 calc R U . . .
C15 C 0.86327(18) 0.5861(5) 0.95883(19) 0.0828(7) Uani 1 1 d . . . . .
H15A H 0.905093 0.506943 1.014447 0.124 Uiso 1 1 calc R U . . .
H15B H 0.845181 0.724855 0.978108 0.124 Uiso 1 1 calc R U . . .
H15C H 0.897893 0.611233 0.916757 0.124 Uiso 1 1 calc R U . . .

loop_
_atom_site_aniso_label
_atom_site_aniso_U_11
_atom_site_aniso_U_22
_atom_site_aniso_U_33
_atom_site_aniso_U_23
_atom_site_aniso_U_13
_atom_site_aniso_U_12
O1 0.0564(8) 0.0902(12) 0.0850(11) 0.0145(9) 0.0205(7) -0.0182(8)
O2 0.0645(8) 0.0813(12) 0.0913(11) 0.0203(9) 0.0260(8) -0.0102(8)
N1 0.0632(10) 0.0598(12) 0.1006(14) 0.0031(10) 0.0302(9) -0.0007(8)
C1 0.0592(10) 0.0647(13) 0.0583(11) -0.0025(10) 0.0263(8) -0.0116(9)
C2 0.0646(11) 0.0651(14) 0.0694(12) -0.0051(10) 0.0314(10) -0.0183(10)
C3 0.0708(12) 0.0578(12) 0.0713(13) -0.0016(10) 0.0332(10) -0.0091(10)
C4 0.0594(10) 0.0616(12) 0.0691(12) -0.0044(10) 0.0313(9) -0.0049(9)
C5 0.0589(10) 0.0665(14) 0.0818(14) 0.0070(12) 0.0312(10) -0.0126(10)
C6 0.0609(10) 0.0631(13) 0.0695(12) 0.0033(10) 0.0274(9) -0.0105(9)
C7 0.0586(10) 0.0726(15) 0.0620(11) -0.0005(11) 0.0251(9) -0.0179(10)
C8 0.0587(10) 0.0613(13) 0.0690(12) 0.0023(10) 0.0293(9) 0.0004(9)
C9 0.0663(11) 0.0556(12) 0.0684(12) 0.0007(10) 0.0317(9) 0.0068(9)
C10 0.0590(10) 0.0624(13) 0.0588(10) 0.0048(10) 0.0263(8) 0.0073(9)
C11 0.0675(11) 0.0633(13) 0.0576(11) 0.0024(10) 0.0267(9) 0.0026(10)
C12 0.0747(12) 0.0624(13) 0.0649(12) -0.0053(10) 0.0301(10) 0.0072(10)
C13 0.0643(11) 0.0691(14) 0.0721(13) -0.0006(11) 0.0337(10) 0.0110(10)
C14 0.0631(11) 0.0794(16) 0.0907(16) 0.0050(13) 0.0325(11) 0.0083(11)
C15 0.0798(14) 0.0815(18) 0.0833(16) -0.0108(14) 0.0265(12) -0.0089(13)

loop_
_atom_type_symbol
_atom_type_description
_atom_type_scat_dispersion_real
_atom_type_scat_dispersion_imag
_atom_type_scat_source
C C 0.0181 0.0091 'International Tables Vol C Tables 4.2.6.8 and 6.1.1.4'
H H 0.0000 0.0000 'International Tables Vol C Tables 4.2.6.8 and 6.1.1.4'
N N 0.0311 0.0180 'International Tables Vol C Tables 4.2.6.8 and 6.1.1.4'
O O 0.0492 0.0322 'International Tables Vol C Tables 4.2.6.8 and 6.1.1.4'

loop_
_geom_angle_atom_site_label_1
_geom_angle_atom_site_label_2
_geom_angle_atom_site_label_3
_geom_angle
_geom_angle_site_symmetry_1
_geom_angle_site_symmetry_3
_geom_angle_publ_flag
C7 O1 H1 115(2) . . ?
C4 N1 H1A 116.7 . . ?
C4 N1 C8 126.55(19) . . ?
C8 N1 H1A 116.7 . . ?
C2 C1 C7 122.33(18) . . ?
C6 C1 C2 117.96(19) . . ?
C6 C1 C7 119.7(2) . . ?
C1 C2 H2 119.6 . . ?
C3 C2 C1 120.82(18) . . ?
C3 C2 H2 119.6 . . ?
C2 C3 H3 119.5 . . ?
C2 C3 C4 121.0(2) . . ?
C4 C3 H3 119.5 . . ?
N1 C4 C3 119.6(2) . . ?
N1 C4 C5 122.45(18) . . ?
C3 C4 C5 117.88(19) . . ?
C4 C5 H5 119.7 . . ?
C6 C5 C4 120.58(18) . . ?
C6 C5 H5 119.7 . . ?
C1 C6 H6 119.2 . . ?
C5 C6 C1 121.7(2) . . ?
C5 C6 H6 119.2 . . ?
O1 C7 C1 116.9(2) . . ?
O2 C7 O1 122.20(19) . . ?
O2 C7 C1 120.88(17) . . ?
C9 C8 N1 119.6(2) . . ?
C9 C8 C13 118.57(19) . . ?
C13 C8 N1 121.77(17) . . ?
C8 C9 H9 119.1 . . ?
C10 C9 C8 121.9(2) . . ?
C10 C9 H9 119.1 . . ?
C9 C10 C11 119.34(17) . . ?
C9 C10 C14 119.9(2) . . ?
C11 C10 C14 120.8(2) . . ?
C10 C11 C15 121.04(19) . . ?
C12 C11 C10 118.1(2) . . ?
C12 C11 C15 120.8(2) . . ?
C11 C12 H12 118.8 . . ?
C13 C12 C11 122.3(2) . . ?
C13 C12 H12 118.8 . . ?
C8 C13 H13 120.1 . . ?
C12 C13 C8 119.75(18) . . ?
C12 C13 H13 120.1 . . ?
C10 C14 H14A 109.5 . . ?
C10 C14 H14B 109.5 . . ?
C10 C14 H14C 109.5 . . ?
H14A C14 H14B 109.5 . . ?
H14A C14 H14C 109.5 . . ?
H14B C14 H14C 109.5 . . ?
C11 C15 H15A 109.5 . . ?
C11 C15 H15B 109.5 . . ?
C11 C15 H15C 109.5 . . ?
H15A C15 H15B 109.5 . . ?
H15A C15 H15C 109.5 . . ?
H15B C15 H15C 109.5 . . ?

loop_
_geom_bond_atom_site_label_1
_geom_bond_atom_site_label_2
_geom_bond_distance
_geom_bond_site_symmetry_2
_geom_bond_publ_flag
O1 H1 0.878(10) . ?
O1 C7 1.295(2) . ?
O2 C7 1.244(3) . ?
N1 H1A 0.8600 . ?
N1 C4 1.376(3) . ?
N1 C8 1.414(3) . ?
C1 C2 1.396(3) . ?
C1 C6 1.388(3) . ?
C1 C7 1.463(3) . ?
C2 H2 0.9300 . ?
C2 C3 1.373(3) . ?
C3 H3 0.9300 . ?
C3 C4 1.397(3) . ?
C4 C5 1.401(3) . ?
C5 H5 0.9300 . ?
C5 C6 1.366(3) . ?
C6 H6 0.9300 . ?
C8 C9 1.386(3) . ?
C8 C13 1.388(3) . ?
C9 H9 0.9300 . ?
C9 C10 1.382(3) . ?
C10 C11 1.397(3) . ?
C10 C14 1.508(3) . ?
C11 C12 1.389(3) . ?
C11 C15 1.497(3) . ?
C12 H12 0.9300 . ?
C12 C13 1.367(3) . ?
C13 H13 0.9300 . ?
C14 H14A 0.9600 . ?
C14 H14B 0.9600 . ?
C14 H14C 0.9600 . ?
C15 H15A 0.9600 . ?
C15 H15B 0.9600 . ?
C15 H15C 0.9600 . ?

loop_
_geom_torsion_atom_site_label_1
_geom_torsion_atom_site_label_2
_geom_torsion_atom_site_label_3
_geom_torsion_atom_site_label_4
_geom_torsion
_geom_torsion_site_symmetry_1
_geom_torsion_site_symmetry_2
_geom_torsion_site_symmetry_3
_geom_torsion_site_symmetry_4
_geom_torsion_publ_flag
N1 C4 C5 C6 -179.1(2) . . . . ?
N1 C8 C9 C10 -177.09(19) . . . . ?
N1 C8 C13 C12 178.3(2) . . . . ?
C1 C2 C3 C4 0.4(3) . . . . ?
C2 C1 C6 C5 -2.5(3) . . . . ?
C2 C1 C7 O1 2.2(3) . . . . ?
C2 C1 C7 O2 -179.0(2) . . . . ?
C2 C3 C4 N1 178.9(2) . . . . ?
C2 C3 C4 C5 -2.9(3) . . . . ?
C3 C4 C5 C6 2.7(3) . . . . ?
C4 N1 C8 C9 -145.3(2) . . . . ?
C4 N1 C8 C13 36.9(3) . . . . ?
C4 C5 C6 C1 -0.1(4) . . . . ?
C6 C1 C2 C3 2.3(3) . . . . ?
C6 C1 C7 O1 -176.13(19) . . . . ?
C6 C1 C7 O2 2.7(3) . . . . ?
C7 C1 C2 C3 -176.1(2) . . . . ?
C7 C1 C6 C5 176.0(2) . . . . ?
C8 N1 C4 C3 -159.3(2) . . . . ?
C8 N1 C4 C5 22.5(3) . . . . ?
C8 C9 C10 C11 -1.8(3) . . . . ?
C8 C9 C10 C14 178.74(19) . . . . ?
C9 C8 C13 C12 0.5(3) . . . . ?
C9 C10 C11 C12 1.5(3) . . . . ?
C9 C10 C11 C15 179.6(2) . . . . ?
C10 C11 C12 C13 -0.3(3) . . . . ?
C11 C12 C13 C8 -0.8(4) . . . . ?
C13 C8 C9 C10 0.8(3) . . . . ?
C14 C10 C11 C12 -179.0(2) . . . . ?
C14 C10 C11 C15 -1.0(3) . . . . ?
C15 C11 C12 C13 -178.3(2) . . . . ?
